data_1571704
loop_
_publ_author_name
'Zhou, Lei'
'Li, Kailei'
'Chang, Yuanyuan'
'Yao, Yuan'
'Peng, Yuqi'
'Li, Ming'
'He, Rongxing'

_publ_section_title
;
 High-efficiency color-tunable ultralong room-temperature phosphorescence
 from organic--inorganic metal halides via synergistic
 inter/intramolecular interactions
;
_journal_issue 26
_journal_name_full 'Chemical Science'
_journal_page_first 10046
_journal_page_last 10055
_journal_paper_doi 10.1039/D4SC01630K
_journal_volume 15
_journal_year 2024
_chemical_formula_moiety 'Cl4 Zn, 2(C8 H10 N O), H2 O'
_chemical_formula_sum 'C16 H22 Cl4 N2 O3 Zn'
_chemical_formula_weight 497.52
_chemical_name_common A2ZnCl4,H2O
_chemical_name_systematic A2ZnCl4,H2O
_space_group_crystal_system monoclinic
_space_group_IT_number 14
_space_group_name_Hall '-P 2yn'
_space_group_name_H-M_alt 'P 1 21/n 1'
_atom_sites_solution_hydrogens mixed
_atom_sites_solution_primary iterative
_audit_creation_date 2022-06-01
_audit_creation_method
;
Olex2 1.3
(compiled 2020.11.12 svn.r5f609507 for OlexSys, GUI svn.r6226)
;
_audit_update_record
;
2023-12-27 deposited with the CCDC.	2024-05-21 downloaded from the CCDC.
;
_cell_angle_alpha 90
_cell_angle_beta 101.133(12)
_cell_angle_gamma 90
_cell_formula_units_Z 4
_cell_length_a 7.308(3)
_cell_length_b 16.775(8)
_cell_length_c 17.665(8)
_cell_measurement_reflns_used 4279
_cell_measurement_temperature 296.15
_cell_measurement_theta_max 28.14
_cell_measurement_theta_min 2.35
_cell_volume 2124.8(16)
_computing_cell_refinement 'SAINT v8.37A (Bruker, 2015)'
_computing_data_reduction 'SAINT v8.37A (Bruker, 2015)'
_computing_molecular_graphics 'Olex2 1.3 (Dolomanov et al., 2009)'
_computing_publication_material 'Olex2 1.3 (Dolomanov et al., 2009)'
_computing_structure_refinement 'SHELXL 2014/7 (Sheldrick, 2015)'
_computing_structure_solution 'olex2.solve 1.3 (Bourhis et al., 2015)'
_diffrn_ambient_temperature 296.15
_diffrn_measured_fraction_theta_full 0.998
_diffrn_measured_fraction_theta_max 0.995
_diffrn_measurement_device_type 'CCD area detector'
_diffrn_measurement_method 'phi and omega scans'
_diffrn_radiation_monochromator graphite
_diffrn_radiation_type MoK\a
_diffrn_radiation_wavelength 0.71073
_diffrn_reflns_av_R_equivalents 0.1549
_diffrn_reflns_av_unetI/netI 0.1069
_diffrn_reflns_Laue_measured_fraction_full 0.998
_diffrn_reflns_Laue_measured_fraction_max 0.995
_diffrn_reflns_limit_h_max 9
_diffrn_reflns_limit_h_min -6
_diffrn_reflns_limit_k_max 22
_diffrn_reflns_limit_k_min -22
_diffrn_reflns_limit_l_max 23
_diffrn_reflns_limit_l_min -23
_diffrn_reflns_number 28478
_diffrn_reflns_point_group_measured_fraction_full 0.998
_diffrn_reflns_point_group_measured_fraction_max 0.995
_diffrn_reflns_theta_full 25.242
_diffrn_reflns_theta_max 28.304
_diffrn_reflns_theta_min 2.857
_diffrn_source_current 1.0
_diffrn_source_power 0.05
_diffrn_source_voltage 50.0
_exptl_absorpt_coefficient_mu 1.677
_exptl_absorpt_correction_T_max 0.7457
_exptl_absorpt_correction_T_min 0.3157
_exptl_absorpt_correction_type none
_exptl_absorpt_process_details
;
SADABS-2016/2 (Bruker,2016/2) was used for absorption correction.
wR2(int) was 0.1816 before and 0.0913 after correction.
The Ratio of minimum to maximum transmission is 0.4234.
The \l/2 correction factor is Not present.
;
_exptl_crystal_colour colourless
_exptl_crystal_colour_primary colourless
_exptl_crystal_density_diffrn 1.555
_exptl_crystal_description block
_exptl_crystal_F_000 1016
_refine_diff_density_max 0.810
_refine_diff_density_min -0.959
_refine_diff_density_rms 0.111
_refine_ls_extinction_method none
_refine_ls_goodness_of_fit_ref 1.078
_refine_ls_hydrogen_treatment constr
_refine_ls_matrix_type full
_refine_ls_number_parameters 242
_refine_ls_number_reflns 5275
_refine_ls_number_restraints 3
_refine_ls_restrained_S_all 1.215
_refine_ls_R_factor_all 0.1386
_refine_ls_R_factor_gt 0.0781
_refine_ls_shift/su_max 0.001
_refine_ls_shift/su_mean 0.000
_refine_ls_structure_factor_coef Fsqd
_refine_ls_weighting_details 'w=1/[\s^2^(Fo^2^)+(0.0262P)^2^+5.2806P] where P=(Fo^2^+2Fc^2^)/3'
_refine_ls_weighting_scheme calc
_refine_ls_wR_factor_gt 0.1267
_refine_ls_wR_factor_ref 0.1465
_reflns_Friedel_coverage 0.000
_reflns_number_gt 3378
_reflns_number_total 5275
_reflns_threshold_expression 'I > 2\s(I)'
_cod_data_source_file d4sc01630k2.cif
_cod_data_source_block aaa_CCDC1
_cod_depositor_comments 'Adding full bibliography for 1571699--1571704.cif.'
_cod_original_cell_volume 2124.7(16)
_cod_database_code 1571704
_shelx_shelxl_version_number 2014/7
_shelx_space_group_comment
;
The symmetry employed for this shelxl refinement is uniquely defined
by the following loop, which should always be used as a source of
symmetry information in preference to the above space-group names.
They are only intended as comments.
;
_olex2_refinement_description
;
1. Fixed Uiso
 At 1.2 times of:
  All C(H) groups, All N(H,H,H) groups, All O(H,H) groups
 At 1.5 times of:
  All C(H,H,H) groups
2. Restrained distances
 H00U-H00V
 2.1 with sigma of 0.02
 O00B-H00V
 0.86 with sigma of 0.02
 O00B-H00U
 0.86 with sigma of 0.02
3.a Free rotating group:
 O00B(H00U,H00V)
3.b Aromatic/amide H refined with riding coordinates:
 C00G(H00G), C00H(H00N), C00I(H00I), C00K(H00K), C00L(H00L), C00M(H00O),
 C00N(H00P), C00P(H00Q)
3.c Idealised Me refined as rotating group:
 N008(H00H,H00J,H00M), N009(H00A,H00B,H00C), C00O(H00D,H00E,H00F), C00Q(H00R,
 H00S,H00T)
;
_olex2_submission_special_instructions 'No special instructions were received'

loop_
_space_group_symop_operation_xyz
'x, y, z'
'-x+1/2, y+1/2, -z+1/2'
'-x, -y, -z'
'x-1/2, -y-1/2, z-1/2'

loop_
_atom_site_label
_atom_site_type_symbol
_atom_site_fract_x
_atom_site_fract_y
_atom_site_fract_z
_atom_site_U_iso_or_equiv
_atom_site_adp_type
_atom_site_occupancy
_atom_site_site_symmetry_order
_atom_site_calc_flag
_atom_site_refinement_flags_posn
_atom_site_refinement_flags_adp
_atom_site_refinement_flags_occupancy
_atom_site_disorder_assembly
_atom_site_disorder_group
Zn01 Zn -0.00928(8) 0.71205(4) 0.72829(4) 0.03041(17) Uani 1 1 d . . . . .
Cl02 Cl -0.2298(2) 0.75454(8) 0.79132(8) 0.0397(3) Uani 1 1 d . . . . .
Cl03 Cl 0.0976(2) 0.82012(8) 0.67137(9) 0.0438(4) Uani 1 1 d . . . . .
Cl04 Cl 0.2424(2) 0.64916(10) 0.80011(8) 0.0519(4) Uani 1 1 d . . . . .
Cl05 Cl -0.1420(2) 0.62165(9) 0.63914(10) 0.0539(4) Uani 1 1 d . . . . .
O006 O 0.4955(6) 0.5166(2) 0.6874(2) 0.0445(10) Uani 1 1 d . . . . .
O007 O 0.5713(6) 0.8196(2) 0.6077(2) 0.0416(10) Uani 1 1 d . . . . .
N008 N 0.7261(6) 0.9372(2) 0.7025(2) 0.0346(10) Uani 1 1 d . . . . .
H00H H 0.7459 0.8850 0.7002 0.042 Uiso 1 1 calc R U . . .
H00J H 0.6131 0.9458 0.7127 0.042 Uiso 1 1 calc R U . . .
H00M H 0.8117 0.9586 0.7397 0.042 Uiso 1 1 calc R U . . .
N009 N 0.4397(6) 0.6693(2) 0.6532(2) 0.0306(10) Uani 1 1 d . . . . .
H00A H 0.4446 0.7222 0.6501 0.037 Uiso 1 1 calc R U . . .
H00B H 0.5547 0.6495 0.6608 0.037 Uiso 1 1 calc R U . . .
H00C H 0.3859 0.6557 0.6925 0.037 Uiso 1 1 calc R U . . .
C00A C 0.7111(6) 0.9294(3) 0.5602(3) 0.0258(11) Uani 1 1 d . . . . .
O00B O 0.1126(7) 0.4610(3) 0.7592(3) 0.0700(14) Uani 1 1 d DG . . . .
H00U H 0.1986 0.4273 0.7577 0.084 Uiso 1 1 d DG U . . .
H00V H 0.1434 0.4831 0.8031 0.084 Uiso 1 1 d DG U . . .
C00C C 0.3211(6) 0.5551(3) 0.5671(3) 0.0257(11) Uani 1 1 d . . . . .
C00D C 0.7388(7) 0.9738(3) 0.6286(3) 0.0278(11) Uani 1 1 d . . . . .
C00E C 0.3302(7) 0.6372(3) 0.5810(3) 0.0252(11) Uani 1 1 d . . . . .
C00F C 0.4103(7) 0.4949(3) 0.6246(3) 0.0294(11) Uani 1 1 d . . . . .
C00G C 0.2407(7) 0.6907(3) 0.5275(3) 0.0333(12) Uani 1 1 d . . . . .
H00G H 0.2470 0.7450 0.5386 0.040 Uiso 1 1 calc R U . . .
C00H C 0.7327(7) 0.9689(3) 0.4929(3) 0.0357(13) Uani 1 1 d . . . . .
H00N H 0.7174 0.9409 0.4467 0.043 Uiso 1 1 calc R U . . .
C00I C 0.2208(7) 0.5302(3) 0.4951(3) 0.0350(13) Uani 1 1 d . . . . .
H00I H 0.2125 0.4760 0.4838 0.042 Uiso 1 1 calc R U . . .
C00J C 0.6516(7) 0.8444(3) 0.5578(3) 0.0312(12) Uani 1 1 d . . . . .
C00K C 0.1339(8) 0.5841(4) 0.4406(3) 0.0388(14) Uani 1 1 d . . . . .
H00K H 0.0707 0.5660 0.3928 0.047 Uiso 1 1 calc R U . . .
C00L C 0.1409(8) 0.6643(3) 0.4569(3) 0.0385(13) Uani 1 1 d . . . . .
H00L H 0.0792 0.7006 0.4211 0.046 Uiso 1 1 calc R U . . .
C00M C 0.7871(8) 1.0530(3) 0.6298(3) 0.0429(15) Uani 1 1 d . . . . .
H00O H 0.8080 1.0813 0.6759 0.052 Uiso 1 1 calc R U . . .
C00N C 0.7763(8) 1.0488(4) 0.4941(4) 0.0456(15) Uani 1 1 d . . . . .
H00P H 0.7868 1.0745 0.4485 0.055 Uiso 1 1 calc R U . . .
C00O C 0.3936(9) 0.4082(3) 0.6052(4) 0.0465(15) Uani 1 1 d . . . . .
H00D H 0.4731 0.3781 0.6447 0.070 Uiso 1 1 calc R U . . .
H00E H 0.4303 0.3992 0.5566 0.070 Uiso 1 1 calc R U . . .
H00F H 0.2667 0.3914 0.6019 0.070 Uiso 1 1 calc R U . . .
C00P C 0.8043(9) 1.0904(4) 0.5613(4) 0.0530(17) Uani 1 1 d . . . . .
H00Q H 0.8350 1.1442 0.5615 0.064 Uiso 1 1 calc R U . . .
C00Q C 0.6873(10) 0.7920(4) 0.4950(4) 0.0585(18) Uani 1 1 d . . . . .
H00R H 0.6765 0.7373 0.5094 0.088 Uiso 1 1 calc R U . . .
H00S H 0.8107 0.8016 0.4859 0.088 Uiso 1 1 calc R U . . .
H00T H 0.5978 0.8031 0.4488 0.088 Uiso 1 1 calc R U . . .

loop_
_atom_site_aniso_label
_atom_site_aniso_U_11
_atom_site_aniso_U_22
_atom_site_aniso_U_33
_atom_site_aniso_U_23
_atom_site_aniso_U_13
_atom_site_aniso_U_12
Zn01 0.0304(3) 0.0274(3) 0.0356(3) -0.0031(3) 0.0118(2) -0.0007(3)
Cl02 0.0451(8) 0.0369(7) 0.0434(8) -0.0060(6) 0.0239(6) -0.0006(6)
Cl03 0.0465(9) 0.0348(7) 0.0549(9) 0.0051(7) 0.0217(7) -0.0066(6)
Cl04 0.0479(9) 0.0699(11) 0.0398(8) 0.0149(8) 0.0133(7) 0.0193(8)
Cl05 0.0507(9) 0.0487(9) 0.0639(10) -0.0313(8) 0.0152(8) -0.0050(7)
O006 0.063(3) 0.028(2) 0.037(2) 0.0050(18) -0.0031(19) 0.0000(19)
O007 0.056(3) 0.032(2) 0.038(2) -0.0013(18) 0.0141(19) -0.0178(19)
N008 0.049(3) 0.023(2) 0.031(2) -0.0008(19) 0.006(2) -0.003(2)
N009 0.039(3) 0.021(2) 0.033(2) -0.0044(18) 0.0098(19) -0.0062(18)
C00A 0.020(2) 0.022(3) 0.035(3) 0.004(2) 0.004(2) 0.0019(19)
O00B 0.056(3) 0.068(4) 0.093(4) 0.015(3) 0.031(3) 0.016(3)
C00C 0.022(3) 0.024(3) 0.035(3) -0.003(2) 0.013(2) -0.004(2)
C00D 0.027(3) 0.021(2) 0.034(3) 0.005(2) 0.003(2) 0.001(2)
C00E 0.024(3) 0.028(3) 0.027(3) -0.003(2) 0.014(2) -0.005(2)
C00F 0.026(3) 0.025(3) 0.040(3) -0.002(2) 0.013(2) -0.003(2)
C00G 0.041(3) 0.025(3) 0.036(3) 0.008(2) 0.014(2) 0.002(2)
C00H 0.033(3) 0.039(3) 0.036(3) 0.005(3) 0.009(2) 0.001(2)
C00I 0.036(3) 0.030(3) 0.039(3) -0.011(2) 0.008(2) -0.008(2)
C00J 0.036(3) 0.025(3) 0.031(3) 0.000(2) 0.002(2) -0.001(2)
C00K 0.034(3) 0.054(4) 0.027(3) -0.006(3) 0.003(2) -0.007(3)
C00L 0.036(3) 0.044(3) 0.035(3) 0.008(3) 0.007(2) -0.001(3)
C00M 0.052(4) 0.027(3) 0.045(3) 0.001(3) -0.003(3) -0.006(3)
C00N 0.045(4) 0.043(4) 0.051(4) 0.016(3) 0.014(3) -0.001(3)
C00O 0.050(4) 0.024(3) 0.061(4) -0.001(3) 0.002(3) 0.002(3)
C00P 0.063(4) 0.025(3) 0.066(5) 0.017(3) 0.001(3) -0.006(3)
C00Q 0.093(5) 0.037(4) 0.050(4) -0.015(3) 0.027(4) -0.007(4)

loop_
_atom_type_symbol
_atom_type_description
_atom_type_scat_dispersion_real
_atom_type_scat_dispersion_imag
_atom_type_scat_source
C C 0.0033 0.0016 'International Tables Vol C Tables 4.2.6.8 and 6.1.1.4'
H H 0.0000 0.0000 'International Tables Vol C Tables 4.2.6.8 and 6.1.1.4'
Cl Cl 0.1484 0.1585 'International Tables Vol C Tables 4.2.6.8 and 6.1.1.4'
N N 0.0061 0.0033 'International Tables Vol C Tables 4.2.6.8 and 6.1.1.4'
O O 0.0106 0.0060 'International Tables Vol C Tables 4.2.6.8 and 6.1.1.4'
Zn Zn 0.2839 1.4301 'International Tables Vol C Tables 4.2.6.8 and 6.1.1.4'

loop_
_geom_angle_atom_site_label_1
_geom_angle_atom_site_label_2
_geom_angle_atom_site_label_3
_geom_angle
_geom_angle_site_symmetry_1
_geom_angle_site_symmetry_3
_geom_angle_publ_flag
Cl02 Zn01 Cl03 107.80(6) . . ?
Cl02 Zn01 Cl04 116.74(7) . . ?
Cl02 Zn01 Cl05 107.79(7) . . ?
Cl04 Zn01 Cl03 107.73(7) . . ?
Cl05 Zn01 Cl03 111.25(7) . . ?
Cl05 Zn01 Cl04 105.55(7) . . ?
H00H N008 H00J 109.5 . . ?
H00H N008 H00M 109.5 . . ?
H00J N008 H00M 109.5 . . ?
C00D N008 H00H 109.5 . . ?
C00D N008 H00J 109.5 . . ?
C00D N008 H00M 109.5 . . ?
H00A N009 H00B 109.5 . . ?
H00A N009 H00C 109.5 . . ?
H00B N009 H00C 109.5 . . ?
C00E N009 H00A 109.5 . . ?
C00E N009 H00B 109.5 . . ?
C00E N009 H00C 109.5 . . ?
C00D C00A C00J 121.7(4) . . ?
C00H C00A C00D 117.5(5) . . ?
C00H C00A C00J 120.7(5) . . ?
H00U O00B H00V 104.5 . . ?
C00E C00C C00F 123.2(4) . . ?
C00E C00C C00I 116.8(5) . . ?
C00I C00C C00F 120.0(5) . . ?
C00A C00D N008 121.6(4) . . ?
C00M C00D N008 116.9(5) . . ?
C00M C00D C00A 121.5(5) . . ?
C00C C00E N009 120.9(4) . . ?
C00G C00E N009 117.6(4) . . ?
C00G C00E C00C 121.5(5) . . ?
O006 C00F C00C 119.9(4) . . ?
O006 C00F C00O 120.3(5) . . ?
C00C C00F C00O 119.8(5) . . ?
C00E C00G H00G 119.8 . . ?
C00E C00G C00L 120.4(5) . . ?
C00L C00G H00G 119.8 . . ?
C00A C00H H00N 119.6 . . ?
C00N C00H C00A 120.8(5) . . ?
C00N C00H H00N 119.6 . . ?
C00C C00I H00I 119.1 . . ?
C00K C00I C00C 121.8(5) . . ?
C00K C00I H00I 119.1 . . ?
O007 C00J C00A 118.9(5) . . ?
O007 C00J C00Q 121.2(5) . . ?
C00Q C00J C00A 119.8(5) . . ?
C00I C00K H00K 120.0 . . ?
C00L C00K C00I 120.0(5) . . ?
C00L C00K H00K 120.0 . . ?
C00G C00L H00L 120.3 . . ?
C00K C00L C00G 119.5(5) . . ?
C00K C00L H00L 120.3 . . ?
C00D C00M H00O 120.4 . . ?
C00D C00M C00P 119.2(5) . . ?
C00P C00M H00O 120.4 . . ?
C00H C00N H00P 119.7 . . ?
C00P C00N C00H 120.6(6) . . ?
C00P C00N H00P 119.7 . . ?
C00F C00O H00D 109.5 . . ?
C00F C00O H00E 109.5 . . ?
C00F C00O H00F 109.5 . . ?
H00D C00O H00E 109.5 . . ?
H00D C00O H00F 109.5 . . ?
H00E C00O H00F 109.5 . . ?
C00M C00P H00Q 119.8 . . ?
C00N C00P C00M 120.4(6) . . ?
C00N C00P H00Q 119.8 . . ?
C00J C00Q H00R 109.5 . . ?
C00J C00Q H00S 109.5 . . ?
C00J C00Q H00T 109.5 . . ?
H00R C00Q H00S 109.5 . . ?
H00R C00Q H00T 109.5 . . ?
H00S C00Q H00T 109.5 . . ?

loop_
_geom_bond_atom_site_label_1
_geom_bond_atom_site_label_2
_geom_bond_distance
_geom_bond_site_symmetry_2
_geom_bond_publ_flag
Zn01 Cl02 2.2445(16) . ?
Zn01 Cl03 2.2827(17) . ?
Zn01 Cl04 2.2813(17) . ?
Zn01 Cl05 2.2649(17) . ?
O006 C00F 1.219(6) . ?
O007 C00J 1.222(6) . ?
N008 H00H 0.8900 . ?
N008 H00J 0.8900 . ?
N008 H00M 0.8900 . ?
N008 C00D 1.463(6) . ?
N009 H00A 0.8900 . ?
N009 H00B 0.8900 . ?
N009 H00C 0.8900 . ?
N009 C00E 1.471(6) . ?
C00A C00D 1.400(7) . ?
C00A C00H 1.395(7) . ?
C00A C00J 1.489(7) . ?
O00B H00U 0.8497 . ?
O00B H00V 0.8504 . ?
C00C C00E 1.399(6) . ?
C00C C00F 1.490(7) . ?
C00C C00I 1.403(7) . ?
C00D C00M 1.374(7) . ?
C00E C00G 1.374(7) . ?
C00F C00O 1.495(7) . ?
C00G H00G 0.9300 . ?
C00G C00L 1.390(7) . ?
C00H H00N 0.9300 . ?
C00H C00N 1.377(8) . ?
C00I H00I 0.9300 . ?
C00I C00K 1.383(8) . ?
C00J C00Q 1.478(7) . ?
C00K H00K 0.9300 . ?
C00K C00L 1.376(8) . ?
C00L H00L 0.9300 . ?
C00M H00O 0.9300 . ?
C00M C00P 1.389(8) . ?
C00N H00P 0.9300 . ?
C00N C00P 1.358(9) . ?
C00O H00D 0.9600 . ?
C00O H00E 0.9600 . ?
C00O H00F 0.9600 . ?
C00P H00Q 0.9300 . ?
C00Q H00R 0.9600 . ?
C00Q H00S 0.9600 . ?
C00Q H00T 0.9600 . ?

loop_
_geom_torsion_atom_site_label_1
_geom_torsion_atom_site_label_2
_geom_torsion_atom_site_label_3
_geom_torsion_atom_site_label_4
_geom_torsion
_geom_torsion_site_symmetry_1
_geom_torsion_site_symmetry_2
_geom_torsion_site_symmetry_3
_geom_torsion_site_symmetry_4
_geom_torsion_publ_flag
N008 C00D C00M C00P 178.9(5) . . . . ?
N009 C00E C00G C00L 177.6(5) . . . . ?
C00A C00D C00M C00P 1.6(8) . . . . ?
C00A C00H C00N C00P 1.8(9) . . . . ?
C00C C00E C00G C00L -1.2(8) . . . . ?
C00C C00I C00K C00L -1.5(8) . . . . ?
C00D C00A C00H C00N -1.1(7) . . . . ?
C00D C00A C00J O007 22.7(7) . . . . ?
C00D C00A C00J C00Q -158.3(5) . . . . ?
C00D C00M C00P C00N -1.0(10) . . . . ?
C00E C00C C00F O006 0.3(7) . . . . ?
C00E C00C C00F C00O 179.9(5) . . . . ?
C00E C00C C00I C00K -0.4(7) . . . . ?
C00E C00G C00L C00K -0.7(8) . . . . ?
C00F C00C C00E N009 3.5(7) . . . . ?
C00F C00C C00E C00G -177.7(5) . . . . ?
C00F C00C C00I C00K 179.1(5) . . . . ?
C00H C00A C00D N008 -177.7(5) . . . . ?
C00H C00A C00D C00M -0.6(7) . . . . ?
C00H C00A C00J O007 -154.2(5) . . . . ?
C00H C00A C00J C00Q 24.8(8) . . . . ?
C00H C00N C00P C00M -0.7(10) . . . . ?
C00I C00C C00E N009 -177.0(4) . . . . ?
C00I C00C C00E C00G 1.8(7) . . . . ?
C00I C00C C00F O006 -179.2(5) . . . . ?
C00I C00C C00F C00O 0.4(7) . . . . ?
C00I C00K C00L C00G 2.1(8) . . . . ?
C00J C00A C00D N008 5.2(7) . . . . ?
C00J C00A C00D C00M -177.6(5) . . . . ?
C00J C00A C00H C00N 175.9(5) . . . . ?
